data_7033893
loop_
_publ_author_name
'Kumar, Navnita'
'Khullar, Sadhika'
'Mandal, Sanjay K.'

_publ_section_title
;
 Controlling the self-assembly of homochiral coordination architectures of
 Cu(II) by substitution in amino acid based ligands: synthesis, crystal
 structures and physicochemical properties.
;
_journal_issue 12
_journal_name_full 'Dalton transactions (Cambridge, England : 2003)'
_journal_page_first 5672
_journal_page_last 5687
_journal_paper_doi 10.1039/c4dt03643c
_journal_volume 44
_journal_year 2015
_chemical_absolute_configuration rmad
_chemical_formula_moiety 'C28 H28 Cu N2 O6 S2, H2 O '
_chemical_formula_sum 'C28 H30 Cu N2 O7 S2'
_chemical_formula_weight 634.20
_chemical_name_common '[Cu2(HTyrthio)2].H2O'
_space_group_crystal_system monoclinic
_space_group_IT_number 4
_space_group_name_Hall 'P 2yb'
_space_group_name_H-M_alt 'P 1 21 1'
_symmetry_space_group_name_Hall 'P 2yb'
_symmetry_space_group_name_H-M 'P 1 21 1'
_atom_sites_solution_hydrogens mixed
_atom_sites_solution_primary direct
_atom_sites_solution_secondary difmap
_audit_update_record
;
2015-01-19 deposited with the CCDC.
2015-02-03 downloaded from the CCDC.
;
_cell_angle_alpha 90
_cell_angle_beta 91.668(7)
_cell_angle_gamma 90
_cell_formula_units_Z 2
_cell_length_a 10.2891(10)
_cell_length_b 9.0692(9)
_cell_length_c 14.9871(17)
_cell_measurement_reflns_used 1927
_cell_measurement_temperature 296.(2)
_cell_measurement_theta_max 22.6627
_cell_measurement_theta_min 2.3692
_cell_volume 1397.9(3)
_computing_cell_refinement 'SAINT V8.30C (Bruker AXS Inc., 2013)'
_computing_data_collection 'APEX2 V2011.4-1 (Bruker AXS)'
_computing_data_reduction 'SAINT V8.30C (Bruker AXS Inc., 2013)'
_computing_molecular_graphics 'SHELXTL (Bruker AXS)'
_computing_publication_material 'SHELXTL (Bruker AXS)'
_computing_structure_refinement 'SHELXL-2013 (Sheldrick, 2013)'
_computing_structure_solution 'SHELXS-97 (Sheldrick, 2008)'
_diffrn_ambient_temperature 296.(2)
_diffrn_detector_area_resol_mean 8.3333
_diffrn_measured_fraction_theta_full 0.996
_diffrn_measured_fraction_theta_max 0.996
_diffrn_measurement_device_type 'Bruker Kappa APEX II'
_diffrn_measurement_method 'phi and omega scan'
_diffrn_radiation_monochromator Graphite
_diffrn_radiation_type 'Mo K\a'
_diffrn_radiation_wavelength 0.71073
_diffrn_reflns_av_R_equivalents 0.0435
_diffrn_reflns_av_sigmaI/netI 0.0768
_diffrn_reflns_limit_h_max 11
_diffrn_reflns_limit_h_min -12
_diffrn_reflns_limit_k_max 10
_diffrn_reflns_limit_k_min -10
_diffrn_reflns_limit_l_max 17
_diffrn_reflns_limit_l_min -17
_diffrn_reflns_number 8182
_diffrn_reflns_theta_full 25.14
_diffrn_reflns_theta_max 25.14
_diffrn_reflns_theta_min 1.98
_diffrn_source 'Sealed tube'
_diffrn_source_type 'Fine Focus'
_exptl_absorpt_coefficient_mu 0.980
_exptl_absorpt_correction_T_max 0.87
_exptl_absorpt_correction_T_min 0.76
_exptl_absorpt_correction_type multi-scan
_exptl_absorpt_process_details 'SADABS V2012/1 (Bruker AXS Inc.)'
_exptl_crystal_colour 'clear purple'
_exptl_crystal_density_diffrn 1.507
_exptl_crystal_density_method 'not measured'
_exptl_crystal_description rectangular
_exptl_crystal_F_000 658
_exptl_crystal_size_max 0.2
_exptl_crystal_size_mid 0.200
_exptl_crystal_size_min 0.150
_refine_diff_density_max 0.283
_refine_diff_density_min -0.309
_refine_ls_abs_structure_details
;
Flack x determined using 1151 quotients [(I+)-(I-)]/[(I+)+(I-)]
(Parsons and Flack (2004), Acta Cryst. A60, s61).
;
_refine_ls_abs_structure_Flack 0.011(13)
_refine_ls_extinction_method none
_refine_ls_goodness_of_fit_ref 0.941
_refine_ls_hydrogen_treatment undef
_refine_ls_matrix_type full
_refine_ls_number_parameters 371
_refine_ls_number_reflns 4273
_refine_ls_number_restraints 4
_refine_ls_restrained_S_all 0.941
_refine_ls_R_factor_all 0.0582
_refine_ls_R_factor_gt 0.0411
_refine_ls_shift/su_max 0.000
_refine_ls_shift/su_mean 0.000
_refine_ls_structure_factor_coef Fsqd
_refine_ls_weighting_details
;
w=1/[\s^2^(Fo^2^)+(0.0282P)^2^]
where P=(Fo^2^+2Fc^2^)/3
;
_refine_ls_weighting_scheme calc
_refine_ls_wR_factor_gt 0.0776
_refine_ls_wR_factor_ref 0.0858
_reflns_number_gt 3435
_reflns_number_total 4273
_reflns_threshold_expression 'I > 2\s(I)'
_cod_data_source_file c4dt03643c2.cif
_cod_data_source_block 3
_cod_depositor_comments 'Adding full bibliography for 7033891--7033895.cif.'
_cod_database_code 7033893

loop_
_space_group_symop_operation_xyz
'x, y, z'
'-x, y+1/2, -z'

loop_
_atom_site_type_symbol
_atom_site_label
_atom_site_fract_x
_atom_site_fract_y
_atom_site_fract_z
_atom_site_U_iso_or_equiv
_atom_site_adp_type
_atom_site_calc_flag
_atom_site_refinement_flags_adp
_atom_site_refinement_flags_posn
_atom_site_occupancy
Cu Cu1 0.89882(7) 0.92744(7) 0.18734(5) 0.0355(2) Uani d . . 1
S S1 0.8848(2) 0.8845(2) 0.42398(14) 0.0710(7) Uani d . . 1
S S2 1.1361(2) 0.7072(2) 0.27844(15) 0.0641(6) Uani d . . 1
O O1 0.8966(5) 0.5433(5) 0.0660(4) 0.0569(14) Uani d . . 1
O O1S 0.9156(5) 0.2445(4) 0.0486(3) 0.0434(12) Uani d . D 1
O O2 0.9394(4) 0.7724(4) 0.1047(3) 0.0438(12) Uani d . . 1
O O3 0.2764(5) 0.5513(5) -0.0722(3) 0.0539(13) Uani d . . 1
H H3 0.2179 0.6062 -0.0568 0.081 Uiso calc U R 1
O O4 0.8504(4) 1.0970(4) 0.2529(3) 0.0406(11) Uani d . . 1
O O5 0.9136(5) 1.3204(5) 0.2933(3) 0.0634(15) Uani d . . 1
O O6 1.6598(5) 1.2404(8) 0.3770(4) 0.089(2) Uani d . . 1
H H6 1.727(11) 1.222(12) 0.348(7) 0.133 Uiso d U . 1
N N1 0.7474(5) 0.7947(5) 0.2144(3) 0.0320(12) Uani d . . 1
H H1 0.6803 0.817 0.1686 0.038 Uiso calc U R 1
N N2 1.0648(5) 1.0355(5) 0.1692(3) 0.0323(12) Uani d . . 1
H H2 1.0549 1.083 0.1107 0.039 Uiso calc U R 1
C C1 0.6825(6) 0.8139(6) 0.3025(4) 0.0376(15) Uani d . . 1
H H1B 0.658 0.9164 0.3095 0.045 Uiso calc U R 1
H H1A 0.6038 0.755 0.3026 0.045 Uiso calc U R 1
C C2 0.7687(7) 0.7694(7) 0.3789(4) 0.0444(17) Uani d . . 1
C C3 0.9361(9) 0.7557(13) 0.4990(5) 0.084(3) Uani d . . 1
H H3A 1.0033 0.7708 0.5409 0.101 Uiso calc U R 1
C C4 0.8694(11) 0.6307(11) 0.4913(6) 0.088(3) Uani d . . 1
H H4 0.8856 0.549 0.5274 0.105 Uiso calc U R 1
C C5 0.7702(9) 0.6335(8) 0.4223(5) 0.063(2) Uani d . . 1
H H5 0.7146 0.5555 0.4083 0.076 Uiso calc U R 1
C C6 0.7916(6) 0.6422(6) 0.1951(4) 0.0322(14) Uani d . . 1
H H6A 0.8483 0.6143 0.246 0.039 Uiso calc U R 1
C C7 0.8798(6) 0.6497(7) 0.1154(4) 0.0354(15) Uani d . . 1
C C8 0.6862(6) 0.5239(6) 0.1896(4) 0.0358(15) Uani d . . 1
H H8A 0.7284 0.4298 0.1801 0.043 Uiso calc U R 1
H H8B 0.646 0.5189 0.2473 0.043 Uiso calc U R 1
C C9 0.5795(6) 0.5406(6) 0.1194(4) 0.0323(14) Uani d . . 1
C C10 0.5910(6) 0.4816(7) 0.0344(4) 0.0448(17) Uani d . . 1
H H10 0.6693 0.4389 0.0188 0.054 Uiso calc U R 1
C C11 0.4885(7) 0.4847(7) -0.0279(4) 0.0517(19) Uani d . . 1
H H11 0.4983 0.4425 -0.0838 0.062 Uiso calc U R 1
C C12 0.3735(6) 0.5494(6) -0.0074(4) 0.0380(16) Uani d . . 1
C C13 0.3584(7) 0.6085(6) 0.0768(4) 0.0424(16) Uani d . . 1
H H13 0.28 0.6517 0.0918 0.051 Uiso calc U R 1
C C14 0.4611(6) 0.6028(6) 0.1386(4) 0.0400(16) Uani d . . 1
H H14 0.4498 0.6422 0.1951 0.048 Uiso calc U R 1
C C15 0.9368(7) 1.2004(7) 0.2615(4) 0.0422(17) Uani d . . 1
C C16 1.0735(6) 1.1579(6) 0.2353(4) 0.0359(16) Uani d . . 1
H H16 1.1152 1.1157 0.2891 0.043 Uiso calc U R 1
C C17 1.1854(5) 0.9436(7) 0.1649(4) 0.0365(14) Uani d . . 1
H H17B 1.1744 0.8722 0.1172 0.044 Uiso calc U R 1
H H17A 1.2578 1.0069 0.1504 0.044 Uiso calc U R 1
C C18 1.2178(6) 0.8639(6) 0.2497(4) 0.0382(15) Uani d . . 1
C C19 1.2236(9) 0.6921(10) 0.3755(5) 0.073(3) Uani d . . 1
H H19 1.2119 0.617 0.4168 0.087 Uiso calc U R 1
C C20 1.3117(9) 0.8005(10) 0.3864(6) 0.076(3) Uani d . . 1
H H20 1.368 0.8088 0.4358 0.092 Uiso calc U R 1
C C21 1.3089(6) 0.8995(7) 0.3147(5) 0.0501(18) Uani d . . 1
H H21 1.3634 0.981 0.3116 0.06 Uiso calc U R 1
C C22 1.1625(6) 1.2878(6) 0.2070(5) 0.054(2) Uani d . . 1
H H22A 1.1695 1.2868 0.1426 0.064 Uiso calc U R 1
H H22B 1.1221 1.3802 0.2234 0.064 Uiso calc U R 1
C C23 1.2981(7) 1.2807(6) 0.2498(5) 0.0440(18) Uani d . . 1
C C24 1.4047(7) 1.2423(6) 0.2020(5) 0.0450(18) Uani d . . 1
H H24 1.3951 1.2265 0.1408 0.054 Uiso calc U R 1
C C25 1.5269(7) 1.2264(7) 0.2431(5) 0.0455(17) Uani d . . 1
H H25 1.5976 1.1983 0.2097 0.055 Uiso calc U R 1
C C26 1.5429(7) 1.2522(8) 0.3323(5) 0.0513(19) Uani d . . 1
C C27 1.4367(8) 1.2926(9) 0.3806(5) 0.068(2) Uani d . . 1
H H27 1.4463 1.3114 0.4414 0.081 Uiso calc U R 1
C C28 1.3159(7) 1.3051(8) 0.3386(6) 0.060(2) Uani d . . 1
H H28 1.2448 1.3311 0.3721 0.072 Uiso calc U R 1
H H1SB 0.913(8) 0.335(3) 0.063(5) 0.091 Uiso d U D 1
H H1SA 0.952(7) 0.239(7) -0.002(3) 0.091 Uiso d U D 1

loop_
_atom_site_aniso_label
_atom_site_aniso_U_11
_atom_site_aniso_U_22
_atom_site_aniso_U_33
_atom_site_aniso_U_12
_atom_site_aniso_U_13
_atom_site_aniso_U_23
Cu1 0.0322(4) 0.0346(3) 0.0396(4) -0.0048(4) 0.0020(3) -0.0014(4)
S1 0.0673(14) 0.0936(17) 0.0512(12) -0.0134(11) -0.0135(11) 0.0026(10)
S2 0.0653(15) 0.0508(11) 0.0760(15) -0.0082(10) 0.0005(11) 0.0185(10)
O1 0.059(4) 0.039(3) 0.073(4) -0.006(2) 0.019(3) -0.014(3)
O1S 0.049(3) 0.040(2) 0.041(3) -0.001(2) -0.002(2) 0.002(2)
O2 0.046(3) 0.037(2) 0.049(3) -0.012(2) 0.014(2) -0.005(2)
O3 0.050(3) 0.067(3) 0.044(3) 0.009(2) -0.016(3) -0.014(2)
O4 0.032(3) 0.048(2) 0.043(3) 0.004(2) -0.001(2) -0.008(2)
O5 0.057(3) 0.050(3) 0.082(4) 0.020(2) -0.017(3) -0.022(3)
O6 0.030(3) 0.165(6) 0.071(4) -0.006(4) -0.001(3) 0.016(4)
N1 0.029(3) 0.035(3) 0.032(3) 0.001(2) 0.000(2) 0.001(2)
N2 0.031(3) 0.030(3) 0.035(3) 0.002(2) -0.004(2) 0.003(2)
C1 0.027(4) 0.041(3) 0.044(4) -0.004(3) 0.005(3) 0.000(3)
C2 0.049(5) 0.054(4) 0.031(4) 0.003(3) 0.002(3) -0.002(3)
C3 0.076(7) 0.140(8) 0.037(5) 0.015(6) -0.013(5) 0.000(5)
C4 0.122(9) 0.098(7) 0.041(5) 0.041(7) -0.011(6) 0.009(5)
C5 0.088(7) 0.061(5) 0.040(5) 0.008(4) -0.002(5) 0.005(4)
C6 0.027(4) 0.034(3) 0.035(4) -0.001(3) -0.001(3) 0.006(3)
C7 0.025(4) 0.037(3) 0.044(4) -0.002(3) -0.003(3) -0.005(3)
C8 0.035(4) 0.035(3) 0.038(4) -0.004(3) 0.001(3) 0.002(3)
C9 0.029(4) 0.035(3) 0.032(4) -0.005(3) -0.004(3) 0.004(3)
C10 0.029(4) 0.065(4) 0.040(4) 0.008(3) -0.001(3) -0.005(3)
C11 0.049(5) 0.074(5) 0.032(4) 0.008(4) 0.001(4) -0.018(3)
C12 0.036(4) 0.044(4) 0.034(4) -0.005(3) -0.004(3) -0.001(3)
C13 0.037(4) 0.043(3) 0.046(4) 0.011(3) -0.002(3) -0.005(3)
C14 0.043(4) 0.046(4) 0.031(4) 0.003(3) -0.001(3) -0.010(3)
C15 0.043(5) 0.039(4) 0.043(4) 0.007(3) -0.017(3) -0.006(3)
C16 0.031(4) 0.033(3) 0.043(4) 0.003(3) -0.016(3) -0.002(3)
C17 0.029(3) 0.037(3) 0.044(4) -0.003(3) 0.005(3) 0.002(3)
C18 0.033(4) 0.037(3) 0.045(4) 0.008(3) 0.003(3) 0.001(3)
C19 0.085(7) 0.078(6) 0.055(5) 0.023(5) -0.001(5) 0.024(5)
C20 0.078(7) 0.078(6) 0.071(6) 0.021(5) -0.028(5) 0.005(5)
C21 0.042(4) 0.039(4) 0.068(5) 0.001(3) -0.019(4) 0.002(3)
C22 0.046(5) 0.027(3) 0.086(6) -0.006(3) -0.019(4) 0.009(3)
C23 0.041(5) 0.028(3) 0.062(5) -0.006(3) -0.010(4) -0.002(3)
C24 0.053(5) 0.033(3) 0.049(5) -0.013(3) -0.002(4) 0.005(3)
C25 0.041(5) 0.045(4) 0.051(5) -0.008(3) 0.013(4) 0.005(3)
C26 0.028(4) 0.076(5) 0.050(5) -0.012(4) 0.001(4) 0.009(4)
C27 0.046(5) 0.110(6) 0.048(5) -0.008(5) 0.003(4) -0.020(5)
C28 0.032(4) 0.083(5) 0.066(6) -0.013(4) 0.002(4) -0.021(4)

loop_
_atom_type_symbol
_atom_type_description
_atom_type_scat_dispersion_real
_atom_type_scat_dispersion_imag
_atom_type_scat_source
C C 0.0033 0.0016 'International Tables Vol C Tables 4.2.6.8 and 6.1.1.4'
H H 0.0000 0.0000 'International Tables Vol C Tables 4.2.6.8 and 6.1.1.4'
N N 0.0061 0.0033 'International Tables Vol C Tables 4.2.6.8 and 6.1.1.4'
O O 0.0106 0.0060 'International Tables Vol C Tables 4.2.6.8 and 6.1.1.4'
S S 0.1246 0.1234 'International Tables Vol C Tables 4.2.6.8 and 6.1.1.4'
Cu Cu 0.3201 1.2651 'International Tables Vol C Tables 4.2.6.8 and 6.1.1.4'

loop_
_geom_angle_atom_site_label_1
_geom_angle_atom_site_label_2
_geom_angle_atom_site_label_3
_geom_angle
O4 Cu1 O2 171.11(19)
O4 Cu1 N2 84.90(19)
O2 Cu1 N2 93.93(18)
O4 Cu1 N1 99.39(19)
O2 Cu1 N1 82.94(18)
N2 Cu1 N1 171.5(2)
C3 S1 C2 92.4(4)
C19 S2 C18 91.7(4)
H1SB O1S H1SA 108.(3)
C7 O2 Cu1 116.0(4)
C12 O3 H3 109.5
C15 O4 Cu1 116.6(4)
C26 O6 H6 119.(8)
C6 N1 C1 115.1(4)
C6 N1 Cu1 105.9(3)
C1 N1 Cu1 118.1(3)
C6 N1 H1 105.6
C1 N1 H1 105.6
Cu1 N1 H1 105.6
C16 N2 C17 114.2(5)
C16 N2 Cu1 108.1(4)
C17 N2 Cu1 116.5(3)
C16 N2 H2 105.7
C17 N2 H2 105.7
Cu1 N2 H2 105.7
C2 C1 N1 112.0(5)
C2 C1 H1B 109.2
N1 C1 H1B 109.2
C2 C1 H1A 109.2
N1 C1 H1A 109.2
H1B C1 H1A 107.9
C5 C2 C1 126.8(6)
C5 C2 S1 110.9(5)
C1 C2 S1 122.2(5)
C4 C3 S1 112.3(7)
C4 C3 H3A 123.8
S1 C3 H3A 123.8
C3 C4 C5 113.8(8)
C3 C4 H4 123.1
C5 C4 H4 123.1
C2 C5 C4 110.5(8)
C2 C5 H5 124.7
C4 C5 H5 124.7
N1 C6 C7 107.7(4)
N1 C6 C8 116.3(5)
C7 C6 C8 115.4(5)
N1 C6 H6A 105.5
C7 C6 H6A 105.5
C8 C6 H6A 105.5
O1 C7 O2 121.9(6)
O1 C7 C6 122.3(5)
O2 C7 C6 115.8(5)
C9 C8 C6 118.0(5)
C9 C8 H8A 107.8
C6 C8 H8A 107.8
C9 C8 H8B 107.8
C6 C8 H8B 107.8
H8A C8 H8B 107.1
C14 C9 C10 116.6(6)
C14 C9 C8 121.7(6)
C10 C9 C8 121.5(6)
C11 C10 C9 121.7(6)
C11 C10 H10 119.2
C9 C10 H10 119.2
C12 C11 C10 120.3(6)
C12 C11 H11 119.9
C10 C11 H11 119.9
C11 C12 O3 117.6(6)
C11 C12 C13 119.6(6)
O3 C12 C13 122.8(6)
C12 C13 C14 119.4(6)
C12 C13 H13 120.3
C14 C13 H13 120.3
C9 C14 C13 122.4(6)
C9 C14 H14 118.8
C13 C14 H14 118.8
O5 C15 O4 123.1(7)
O5 C15 C16 121.5(6)
O4 C15 C16 115.3(5)
N2 C16 C15 108.8(5)
N2 C16 C22 114.0(5)
C15 C16 C22 115.7(5)
N2 C16 H16 105.8
C15 C16 H16 105.8
C22 C16 H16 105.8
C18 C17 N2 113.4(5)
C18 C17 H17B 108.9
N2 C17 H17B 108.9
C18 C17 H17A 108.9
N2 C17 H17A 108.9
H17B C17 H17A 107.7
C21 C18 C17 128.5(6)
C21 C18 S2 110.3(5)
C17 C18 S2 121.1(5)
C20 C19 S2 112.6(6)
C20 C19 H19 123.7
S2 C19 H19 123.7
C19 C20 C21 112.2(7)
C19 C20 H20 123.9
C21 C20 H20 123.9
C18 C21 C20 113.1(7)
C18 C21 H21 123.4
C20 C21 H21 123.4
C23 C22 C16 113.1(5)
C23 C22 H22A 109.0
C16 C22 H22A 109.0
C23 C22 H22B 109.0
C16 C22 H22B 109.0
H22A C22 H22B 107.8
C28 C23 C24 117.8(7)
C28 C23 C22 120.2(7)
C24 C23 C22 121.9(7)
C23 C24 C25 121.4(7)
C23 C24 H24 119.3
C25 C24 H24 119.3
C26 C25 C24 119.9(7)
C26 C25 H25 120.1
C24 C25 H25 120.1
C25 C26 O6 123.2(7)
C25 C26 C27 119.1(7)
O6 C26 C27 117.7(7)
C26 C27 C28 119.9(7)
C26 C27 H27 120.0
C28 C27 H27 120.0
C23 C28 C27 121.9(7)
C23 C28 H28 119.1
C27 C28 H28 119.1

loop_
_geom_bond_atom_site_label_1
_geom_bond_atom_site_label_2
_geom_bond_distance
Cu1 O4 1.899(4)
Cu1 O2 1.928(4)
Cu1 N2 1.994(5)
Cu1 N1 2.019(5)
S1 C3 1.695(9)
S1 C2 1.712(7)
S2 C19 1.694(8)
S2 C18 1.713(6)
O1 C7 1.231(7)
O1S H1SB 0.849(13)
O1S H1SA 0.850(13)
O2 C7 1.283(7)
O3 C12 1.373(7)
O3 H3 0.82
O4 C15 1.296(7)
O5 C15 1.215(7)
O6 C26 1.364(8)
O6 H6 0.84(11)
N1 C6 1.487(6)
N1 C1 1.507(7)
N1 H1 0.98
N2 C16 1.488(7)
N2 C17 1.498(7)
N2 H2 0.98
C1 C2 1.483(8)
C1 H1B 0.97
C1 H1A 0.97
C2 C5 1.393(9)
C3 C4 1.328(13)
C3 H3A 0.93
C4 C5 1.432(11)
C4 H4 0.93
C5 H5 0.93
C6 C7 1.522(8)
C6 C8 1.526(7)
C6 H6A 0.98
C8 C9 1.506(8)
C8 H8A 0.97
C8 H8B 0.97
C9 C14 1.380(8)
C9 C10 1.391(8)
C10 C11 1.388(8)
C10 H10 0.93
C11 C12 1.364(9)
C11 H11 0.93
C12 C13 1.384(8)
C13 C14 1.385(8)
C13 H13 0.93
C14 H14 0.93
C15 C16 1.521(9)
C16 C22 1.559(8)
C16 H16 0.98
C17 C18 1.491(8)
C17 H17B 0.97
C17 H17A 0.97
C18 C21 1.371(8)
C19 C20 1.344(11)
C19 H19 0.93
C20 C21 1.399(10)
C20 H20 0.93
C21 H21 0.93
C22 C23 1.520(9)
C22 H22A 0.97
C22 H22B 0.97
C23 C28 1.356(10)
C23 C24 1.373(9)
C24 C25 1.391(9)
C24 H24 0.93
C25 C26 1.364(9)
C25 H25 0.93
C26 C27 1.377(10)
C27 C28 1.381(10)
C27 H27 0.93
C28 H28 0.93
